data_4128694
loop_
_publ_author_name
'Tang, Shan'
'von Wolff, Niklas'
'Diskin-Posner, Yael'
'Leitus, Gregory'
'Ben-David, Yehoshoa'
'Milstein, David'

_publ_section_title
;
 Pyridine-Based PCP-Ruthenium Complexes: Unusual Structures and
 Metal-Ligand Cooperation.
;
_journal_issue 18
_journal_name_full 'Journal of the American Chemical Society'
_journal_page_first 7554
_journal_page_last 7561
_journal_paper_doi 10.1021/jacs.9b02669
_journal_volume 141
_journal_year 2019
_chemical_formula_moiety 'C21 H34 Cl N O2 P2 Ru'
_chemical_formula_sum 'C21 H34 Cl N O2 P2 Ru'
_chemical_formula_weight 530.95
_space_group_crystal_system orthorhombic
_space_group_IT_number 29
_space_group_name_Hall 'P 2c -2ac'
_space_group_name_H-M_alt 'P c a 21'
_atom_sites_solution_hydrogens geom
_audit_creation_method SHELXL-2014/7
_cell_angle_alpha 90
_cell_angle_beta 90
_cell_angle_gamma 90
_cell_formula_units_Z 4
_cell_length_a 19.979(4)
_cell_length_b 8.1877(16)
_cell_length_c 14.542(3)
_cell_measurement_reflns_used 36578
_cell_measurement_temperature 100(2)
_cell_measurement_theta_max 30.55
_cell_measurement_theta_min 2.47
_cell_volume 2378.8(8)
_computing_cell_refinement 'Software Bruker KappaApex CCD'
_computing_data_collection 'Software Bruker KappaApex CCD'
_computing_data_reduction 'Software Bruker KappaApex CCD'
_computing_structure_refinement 'SHELXL-2014/7 (Sheldrick, 2014)'
_computing_structure_solution SHELXT
_diffrn_ambient_temperature 100(2)
_diffrn_measured_fraction_theta_full 0.997
_diffrn_measured_fraction_theta_max 0.997
_diffrn_measurement_device_type 'Bruker KappaApex CCD'
_diffrn_measurement_method 'phi and omega scans'
_diffrn_radiation_type MoK\a
_diffrn_radiation_wavelength 0.71073
_diffrn_reflns_av_R_equivalents 0.0257
_diffrn_reflns_av_unetI/netI 0.0193
_diffrn_reflns_Laue_measured_fraction_full 0.997
_diffrn_reflns_Laue_measured_fraction_max 0.997
_diffrn_reflns_limit_h_max 25
_diffrn_reflns_limit_h_min -25
_diffrn_reflns_limit_k_max 10
_diffrn_reflns_limit_k_min -10
_diffrn_reflns_limit_l_max 18
_diffrn_reflns_limit_l_min -18
_diffrn_reflns_number 32396
_diffrn_reflns_point_group_measured_fraction_full 0.997
_diffrn_reflns_point_group_measured_fraction_max 0.998
_diffrn_reflns_theta_full 26.000
_diffrn_reflns_theta_max 27.483
_diffrn_reflns_theta_min 3.466
_exptl_absorpt_coefficient_mu 0.922
_exptl_absorpt_correction_T_max 1.000
_exptl_absorpt_correction_T_min 0.821
_exptl_absorpt_correction_type multi-scan
_exptl_absorpt_process_details 'Bruker KappaApex CCD'
_exptl_crystal_colour colorless
_exptl_crystal_density_diffrn 1.482
_exptl_crystal_description prism
_exptl_crystal_F_000 1096
_exptl_crystal_size_max 0.160
_exptl_crystal_size_mid 0.120
_exptl_crystal_size_min 0.080
_refine_diff_density_max 0.267
_refine_diff_density_min -0.192
_refine_diff_density_rms 0.040
_refine_ls_abs_structure_details
;
 Flack x determined using 2516 quotients [(I+)-(I-)]/[(I+)+(I-)]
 (Parsons, Flack and Wagner, Acta Cryst. B69 (2013) 249-259).
;
_refine_ls_abs_structure_Flack -0.017(8)
_refine_ls_extinction_method none
_refine_ls_goodness_of_fit_ref 1.033
_refine_ls_hydrogen_treatment constr
_refine_ls_matrix_type full
_refine_ls_number_parameters 272
_refine_ls_number_reflns 5442
_refine_ls_number_restraints 1
_refine_ls_restrained_S_all 1.033
_refine_ls_R_factor_all 0.0147
_refine_ls_R_factor_gt 0.0142
_refine_ls_shift/su_max 0.004
_refine_ls_shift/su_mean 0.000
_refine_ls_structure_factor_coef Fsqd
_refine_ls_weighting_details 'w=1/[\s^2^(Fo^2^)+(0.0168P)^2^+0.5376P] where P=(Fo^2^+2Fc^2^)/3'
_refine_ls_weighting_scheme calc
_refine_ls_wR_factor_gt 0.0354
_refine_ls_wR_factor_ref 0.0356
_reflns_Friedel_coverage 0.924
_reflns_Friedel_fraction_full 0.998
_reflns_Friedel_fraction_max 0.998
_reflns_number_gt 5344
_reflns_number_total 5442
_reflns_threshold_expression 'I > 2\s(I)'
_cod_data_source_file ja9b02669_si_002.cif
_cod_data_source_block 2a
_cod_original_cell_volume 2378.9(8)
_cod_database_code 4128694
_shelx_shelxl_version_number 2014/7
_shelx_space_group_comment
;
The symmetry employed for this shelxl refinement is uniquely defined
by the following loop, which should always be used as a source of
symmetry information in preference to the above space-group names.
They are only intended as comments.
;
_shelx_estimated_absorpt_t_min 0.866
_shelx_estimated_absorpt_t_max 0.930

loop_
_space_group_symop_operation_xyz
'x, y, z'
'-x, -y, z+1/2'
'-x+1/2, y, z+1/2'
'x+1/2, -y, z'

loop_
_atom_site_label
_atom_site_type_symbol
_atom_site_fract_x
_atom_site_fract_y
_atom_site_fract_z
_atom_site_U_iso_or_equiv
_atom_site_adp_type
_atom_site_occupancy
_atom_site_site_symmetry_order
_atom_site_calc_flag
_atom_site_refinement_flags_posn
_atom_site_refinement_flags_adp
_atom_site_refinement_flags_occupancy
_atom_site_disorder_assembly
_atom_site_disorder_group
Ru1 Ru 0.61353(2) 0.58802(2) 0.48886(2) 0.00849(4) Uani 1 1 d . . . . .
Cl1 Cl 0.66348(3) 0.41069(6) 0.60680(4) 0.01443(11) Uani 1 1 d . . . . .
P1 P 0.69893(3) 0.47757(6) 0.39335(4) 0.01042(11) Uani 1 1 d . . . . .
P2 P 0.56416(3) 0.76265(7) 0.60114(4) 0.01045(11) Uani 1 1 d . . . . .
O1 O 0.50092(9) 0.3305(2) 0.48210(15) 0.0293(4) Uani 1 1 d . . . . .
O2 O 0.55494(9) 0.7943(2) 0.33910(12) 0.0233(4) Uani 1 1 d . . . . .
N1 N 0.79797(9) 0.9666(2) 0.56254(13) 0.0139(4) Uani 1 1 d . . . . .
C1 C 0.69193(10) 0.7536(3) 0.51478(13) 0.0100(4) Uani 1 1 d . . . . .
C2 C 0.77451(11) 0.5511(3) 0.45235(16) 0.0134(4) Uani 1 1 d . . . . .
H2A H 0.7885 0.4714 0.4998 0.016 Uiso 1 1 calc R U . . .
H2B H 0.8115 0.5637 0.4077 0.016 Uiso 1 1 calc R U . . .
C3 C 0.75892(9) 0.7135(2) 0.49658(16) 0.0107(4) Uani 1 1 d . . . . .
C4 C 0.80900(11) 0.8230(3) 0.52126(15) 0.0133(4) Uani 1 1 d . . . . .
H4 H 0.8540 0.7940 0.5079 0.016 Uiso 1 1 calc R U . . .
C5 C 0.73399(10) 1.0045(3) 0.58035(15) 0.0124(4) Uani 1 1 d . . . . .
H5 H 0.7248 1.1050 0.6105 0.015 Uiso 1 1 calc R U . . .
C6 C 0.68026(11) 0.9045(3) 0.55709(14) 0.0107(4) Uani 1 1 d . . . . .
C7 C 0.60889(10) 0.9537(3) 0.57697(17) 0.0132(4) Uani 1 1 d . . . . .
H7A H 0.5890 1.0099 0.5233 0.016 Uiso 1 1 calc R U . . .
H7B H 0.6069 1.0278 0.6307 0.016 Uiso 1 1 calc R U . . .
C8 C 0.71101(11) 0.5504(3) 0.27427(15) 0.0134(4) Uani 1 1 d . . . . .
H8 H 0.7523 0.4958 0.2506 0.016 Uiso 1 1 calc R U . . .
C9 C 0.72405(11) 0.7339(3) 0.27022(16) 0.0160(4) Uani 1 1 d . . . . .
H9A H 0.7370 0.7645 0.2075 0.024 Uiso 1 1 calc R U . . .
H9B H 0.7602 0.7620 0.3128 0.024 Uiso 1 1 calc R U . . .
H9C H 0.6833 0.7928 0.2877 0.024 Uiso 1 1 calc R U . . .
C10 C 0.65427(13) 0.5025(3) 0.20976(16) 0.0215(5) Uani 1 1 d . . . . .
H10A H 0.6117 0.5432 0.2343 0.032 Uiso 1 1 calc R U . . .
H10B H 0.6524 0.3833 0.2045 0.032 Uiso 1 1 calc R U . . .
H10C H 0.6622 0.5503 0.1489 0.032 Uiso 1 1 calc R U . . .
C11 C 0.71041(12) 0.2545(3) 0.39085(15) 0.0169(5) Uani 1 1 d . . . . .
H11 H 0.7132 0.2200 0.4567 0.020 Uiso 1 1 calc R U . . .
C12 C 0.77664(13) 0.2007(3) 0.34711(18) 0.0244(5) Uani 1 1 d . . . . .
H12A H 0.7833 0.0836 0.3577 0.037 Uiso 1 1 calc R U . . .
H12B H 0.8136 0.2619 0.3748 0.037 Uiso 1 1 calc R U . . .
H12C H 0.7753 0.2221 0.2808 0.037 Uiso 1 1 calc R U . . .
C13 C 0.65166(14) 0.1602(3) 0.3507(2) 0.0277(6) Uani 1 1 d . . . . .
H13A H 0.6536 0.1647 0.2834 0.042 Uiso 1 1 calc R U . . .
H13B H 0.6096 0.2090 0.3720 0.042 Uiso 1 1 calc R U . . .
H13C H 0.6539 0.0461 0.3709 0.042 Uiso 1 1 calc R U . . .
C14 C 0.58669(11) 0.7082(3) 0.72063(15) 0.0144(4) Uani 1 1 d . . . . .
H14 H 0.6341 0.6691 0.7184 0.017 Uiso 1 1 calc R U . . .
C15 C 0.58533(14) 0.8469(3) 0.79078(17) 0.0263(6) Uani 1 1 d . . . . .
H15A H 0.5390 0.8824 0.8004 0.039 Uiso 1 1 calc R U . . .
H15B H 0.6120 0.9388 0.7678 0.039 Uiso 1 1 calc R U . . .
H15C H 0.6042 0.8085 0.8491 0.039 Uiso 1 1 calc R U . . .
C16 C 0.54504(13) 0.5631(3) 0.75385(17) 0.0230(5) Uani 1 1 d . . . . .
H16A H 0.5655 0.5167 0.8092 0.035 Uiso 1 1 calc R U . . .
H16B H 0.5434 0.4797 0.7055 0.035 Uiso 1 1 calc R U . . .
H16C H 0.4995 0.5998 0.7681 0.035 Uiso 1 1 calc R U . . .
C17 C 0.47400(11) 0.8138(3) 0.60254(17) 0.0173(5) Uani 1 1 d . . . . .
H17A H 0.4490 0.7303 0.6391 0.021 Uiso 1 1 calc R U . A 1
C18 C 0.4464(11) 0.818(3) 0.5000(15) 0.029(3) Uani 0.46(7) 1 d . . P B 1
H18A H 0.3979 0.8360 0.5009 0.044 Uiso 0.46(7) 1 calc R U P B 1
H18B H 0.4560 0.7133 0.4698 0.044 Uiso 0.46(7) 1 calc R U P B 1
H18C H 0.4682 0.9064 0.4660 0.044 Uiso 0.46(7) 1 calc R U P B 1
C18A C 0.4360(9) 0.776(4) 0.5188(18) 0.035(4) Uani 0.54(7) 1 d . . P B 2
H18D H 0.3882 0.7936 0.5301 0.053 Uiso 0.54(7) 1 calc R U P B 2
H18E H 0.4436 0.6615 0.5018 0.053 Uiso 0.54(7) 1 calc R U P B 2
H18F H 0.4510 0.8470 0.4687 0.053 Uiso 0.54(7) 1 calc R U P B 2
C19 C 0.45972(13) 0.9835(4) 0.6405(2) 0.0327(7) Uani 1 1 d . . . . .
H19A H 0.4775 1.0659 0.5981 0.049 Uiso 1 1 calc R U . . .
H19B H 0.4812 0.9955 0.7007 0.049 Uiso 1 1 calc R U . . .
H19C H 0.4113 0.9983 0.6470 0.049 Uiso 1 1 calc R U . . .
C24 C 0.54271(11) 0.4249(3) 0.48111(19) 0.0159(4) Uani 1 1 d . . . . .
C25 C 0.57781(11) 0.7163(3) 0.39633(16) 0.0137(4) Uani 1 1 d . . . . .

loop_
_atom_site_aniso_label
_atom_site_aniso_U_11
_atom_site_aniso_U_22
_atom_site_aniso_U_33
_atom_site_aniso_U_23
_atom_site_aniso_U_13
_atom_site_aniso_U_12
Ru1 0.00880(7) 0.00908(7) 0.00759(7) 0.00045(8) -0.00035(7) -0.00073(5)
Cl1 0.0205(3) 0.0124(2) 0.0104(2) 0.0015(2) -0.0009(2) 0.00334(19)
P1 0.0133(3) 0.0096(2) 0.0084(2) -0.0001(2) 0.0009(2) 0.0005(2)
P2 0.0077(2) 0.0130(3) 0.0107(2) -0.0010(2) 0.0001(2) 0.0005(2)
O1 0.0302(9) 0.0304(9) 0.0272(9) 0.0039(10) -0.0046(9) -0.0191(7)
O2 0.0228(9) 0.0265(10) 0.0207(9) 0.0084(8) -0.0052(7) 0.0032(7)
N1 0.0135(9) 0.0146(9) 0.0135(9) 0.0018(7) -0.0007(7) -0.0033(8)
C1 0.0127(10) 0.0096(9) 0.0078(9) 0.0014(7) -0.0017(7) -0.0017(8)
C2 0.0109(10) 0.0160(11) 0.0134(9) -0.0008(8) 0.0002(8) 0.0023(8)
C3 0.0112(9) 0.0138(9) 0.0070(9) 0.0025(9) -0.0007(9) 0.0009(7)
C4 0.0104(10) 0.0180(11) 0.0116(9) 0.0030(8) 0.0003(8) 0.0003(8)
C5 0.0152(10) 0.0099(10) 0.0123(10) 0.0023(8) -0.0005(8) -0.0001(8)
C6 0.0105(10) 0.0114(11) 0.0103(10) 0.0041(7) 0.0001(7) 0.0020(8)
C7 0.0113(10) 0.0106(10) 0.0176(11) -0.0017(9) 0.0017(8) 0.0017(8)
C8 0.0156(11) 0.0149(11) 0.0097(10) 0.0008(8) 0.0019(8) -0.0014(8)
C9 0.0173(11) 0.0161(11) 0.0146(10) 0.0030(9) 0.0022(9) -0.0027(9)
C10 0.0277(13) 0.0251(13) 0.0117(10) 0.0031(10) -0.0019(9) -0.0091(10)
C11 0.0271(12) 0.0114(10) 0.0124(11) 0.0000(9) 0.0026(9) 0.0021(9)
C12 0.0314(14) 0.0173(12) 0.0244(13) -0.0039(10) 0.0018(11) 0.0091(10)
C13 0.0343(15) 0.0139(12) 0.0348(15) -0.0054(11) 0.0059(12) -0.0045(10)
C14 0.0122(10) 0.0194(11) 0.0115(10) -0.0005(9) -0.0005(8) 0.0018(9)
C15 0.0377(15) 0.0265(14) 0.0146(12) -0.0058(10) -0.0091(11) 0.0054(12)
C16 0.0239(13) 0.0303(14) 0.0150(12) 0.0044(10) 0.0038(10) -0.0045(11)
C17 0.0078(10) 0.0231(12) 0.0209(11) -0.0007(10) 0.0009(9) 0.0020(9)
C18 0.009(5) 0.067(8) 0.012(5) -0.005(6) -0.002(4) 0.015(4)
C18A 0.011(4) 0.066(9) 0.028(8) -0.025(6) -0.002(4) 0.010(5)
C19 0.0161(13) 0.0389(17) 0.0430(17) -0.0189(14) -0.0063(11) 0.0112(12)
C24 0.0187(10) 0.0192(10) 0.0098(10) 0.0013(10) -0.0021(10) -0.0029(8)
C25 0.0119(10) 0.0151(11) 0.0142(11) -0.0024(9) 0.0015(8) -0.0031(8)

loop_
_atom_type_symbol
_atom_type_description
_atom_type_scat_dispersion_real
_atom_type_scat_dispersion_imag
_atom_type_scat_source
C C 0.0033 0.0016 'International Tables Vol C Tables 4.2.6.8 and 6.1.1.4'
H H 0.0000 0.0000 'International Tables Vol C Tables 4.2.6.8 and 6.1.1.4'
N N 0.0061 0.0033 'International Tables Vol C Tables 4.2.6.8 and 6.1.1.4'
O O 0.0106 0.0060 'International Tables Vol C Tables 4.2.6.8 and 6.1.1.4'
P P 0.1023 0.0942 'International Tables Vol C Tables 4.2.6.8 and 6.1.1.4'
Cl Cl 0.1484 0.1585 'International Tables Vol C Tables 4.2.6.8 and 6.1.1.4'
Ru Ru -1.2594 0.8363 'International Tables Vol C Tables 4.2.6.8 and 6.1.1.4'

loop_
_geom_angle_atom_site_label_1
_geom_angle_atom_site_label_2
_geom_angle_atom_site_label_3
_geom_angle
C25 Ru1 C24 93.85(10)
C25 Ru1 C1 92.95(9)
C24 Ru1 C1 172.58(10)
C25 Ru1 P1 93.89(7)
C24 Ru1 P1 103.08(8)
C1 Ru1 P1 79.38(6)
C25 Ru1 P2 89.88(7)
C24 Ru1 P2 98.65(8)
C1 Ru1 P2 78.40(6)
P1 Ru1 P2 157.62(2)
C25 Ru1 Cl1 177.57(7)
C24 Ru1 Cl1 86.00(7)
C1 Ru1 Cl1 87.33(6)
P1 Ru1 Cl1 83.78(2)
P2 Ru1 Cl1 92.54(2)
C2 P1 C11 103.39(11)
C2 P1 C8 102.97(10)
C11 P1 C8 106.60(10)
C2 P1 Ru1 101.09(7)
C11 P1 Ru1 118.55(8)
C8 P1 Ru1 121.22(8)
C7 P2 C17 106.45(11)
C7 P2 C14 105.48(11)
C17 P2 C14 106.34(11)
C7 P2 Ru1 100.29(7)
C17 P2 Ru1 123.12(8)
C14 P2 Ru1 113.46(8)
C4 N1 C5 116.54(19)
C6 C1 C3 116.66(19)
C6 C1 Ru1 121.54(15)
C3 C1 Ru1 121.65(15)
C3 C2 P1 108.53(14)
C3 C2 H2A 110.0
P1 C2 H2A 110.0
C3 C2 H2B 110.0
P1 C2 H2B 110.0
H2A C2 H2B 108.4
C4 C3 C1 119.10(19)
C4 C3 C2 121.97(18)
C1 C3 C2 118.92(18)
N1 C4 C3 124.3(2)
N1 C4 H4 117.8
C3 C4 H4 117.8
N1 C5 C6 123.5(2)
N1 C5 H5 118.2
C6 C5 H5 118.2
C5 C6 C1 119.8(2)
C5 C6 C7 121.7(2)
C1 C6 C7 118.49(19)
C6 C7 P2 105.62(15)
C6 C7 H7A 110.6
P2 C7 H7A 110.6
C6 C7 H7B 110.6
P2 C7 H7B 110.6
H7A C7 H7B 108.7
C10 C8 C9 110.91(19)
C10 C8 P1 113.39(16)
C9 C8 P1 112.12(16)
C10 C8 H8 106.6
C9 C8 H8 106.6
P1 C8 H8 106.6
C8 C9 H9A 109.5
C8 C9 H9B 109.5
H9A C9 H9B 109.5
C8 C9 H9C 109.5
H9A C9 H9C 109.5
H9B C9 H9C 109.5
C8 C10 H10A 109.5
C8 C10 H10B 109.5
H10A C10 H10B 109.5
C8 C10 H10C 109.5
H10A C10 H10C 109.5
H10B C10 H10C 109.5
C13 C11 C12 111.2(2)
C13 C11 P1 114.52(17)
C12 C11 P1 113.63(17)
C13 C11 H11 105.5
C12 C11 H11 105.5
P1 C11 H11 105.5
C11 C12 H12A 109.5
C11 C12 H12B 109.5
H12A C12 H12B 109.5
C11 C12 H12C 109.5
H12A C12 H12C 109.5
H12B C12 H12C 109.5
C11 C13 H13A 109.5
C11 C13 H13B 109.5
H13A C13 H13B 109.5
C11 C13 H13C 109.5
H13A C13 H13C 109.5
H13B C13 H13C 109.5
C15 C14 C16 110.9(2)
C15 C14 P2 116.36(17)
C16 C14 P2 110.60(16)
C15 C14 H14 106.1
C16 C14 H14 106.1
P2 C14 H14 106.1
C14 C15 H15A 109.5
C14 C15 H15B 109.5
H15A C15 H15B 109.5
C14 C15 H15C 109.5
H15A C15 H15C 109.5
H15B C15 H15C 109.5
C14 C16 H16A 109.5
C14 C16 H16B 109.5
H16A C16 H16B 109.5
C14 C16 H16C 109.5
H16A C16 H16C 109.5
H16B C16 H16C 109.5
C18A C17 C19 113.4(10)
C19 C17 C18 104.9(9)
C18A C17 P2 116.5(7)
C19 C17 P2 113.18(17)
C18 C17 P2 109.4(8)
C19 C17 H17A 109.8
C18 C17 H17A 109.8
P2 C17 H17A 109.8
C17 C18 H18A 109.5
C17 C18 H18B 109.5
H18A C18 H18B 109.5
C17 C18 H18C 109.5
H18A C18 H18C 109.5
H18B C18 H18C 109.5
C17 C18A H18D 109.5
C17 C18A H18E 109.5
H18D C18A H18E 109.5
C17 C18A H18F 109.5
H18D C18A H18F 109.5
H18E C18A H18F 109.5
C17 C19 H19A 109.5
C17 C19 H19B 109.5
H19A C19 H19B 109.5
C17 C19 H19C 109.5
H19A C19 H19C 109.5
H19B C19 H19C 109.5
O1 C24 Ru1 175.9(3)
O2 C25 Ru1 179.0(2)

loop_
_geom_bond_atom_site_label_1
_geom_bond_atom_site_label_2
_geom_bond_distance
Ru1 C25 1.850(2)
Ru1 C24 1.949(2)
Ru1 C1 2.106(2)
Ru1 P1 2.3787(6)
Ru1 P2 2.3840(7)
Ru1 Cl1 2.4589(6)
P1 C2 1.838(2)
P1 C11 1.841(2)
P1 C8 1.847(2)
P2 C7 1.835(2)
P2 C17 1.850(2)
P2 C14 1.850(2)
O1 C24 1.138(3)
O2 C25 1.144(3)
N1 C4 1.338(3)
N1 C5 1.341(3)
C1 C6 1.400(3)
C1 C3 1.403(3)
C2 C3 1.510(3)
C2 H2A 0.9900
C2 H2B 0.9900
C3 C4 1.391(3)
C4 H4 0.9500
C5 C6 1.392(3)
C5 H5 0.9500
C6 C7 1.510(3)
C7 H7A 0.9900
C7 H7B 0.9900
C8 C10 1.523(3)
C8 C9 1.525(3)
C8 H8 1.0000
C9 H9A 0.9800
C9 H9B 0.9800
C9 H9C 0.9800
C10 H10A 0.9800
C10 H10B 0.9800
C10 H10C 0.9800
C11 C13 1.521(4)
C11 C12 1.533(3)
C11 H11 1.0000
C12 H12A 0.9800
C12 H12B 0.9800
C12 H12C 0.9800
C13 H13A 0.9800
C13 H13B 0.9800
C13 H13C 0.9800
C14 C15 1.527(3)
C14 C16 1.529(3)
C14 H14 1.0000
C15 H15A 0.9800
C15 H15B 0.9800
C15 H15C 0.9800
C16 H16A 0.9800
C16 H16B 0.9800
C16 H16C 0.9800
C17 C18A 1.467(18)
C17 C19 1.521(4)
C17 C18 1.591(19)
C17 H17A 1.0000
C18 H18A 0.9800
C18 H18B 0.9800
C18 H18C 0.9800
C18A H18D 0.9800
C18A H18E 0.9800
C18A H18F 0.9800
C19 H19A 0.9800
C19 H19B 0.9800
C19 H19C 0.9800

loop_
_geom_torsion_atom_site_label_1
_geom_torsion_atom_site_label_2
_geom_torsion_atom_site_label_3
_geom_torsion_atom_site_label_4
_geom_torsion
C11 P1 C2 C3 -154.75(15)
C8 P1 C2 C3 94.38(16)
Ru1 P1 C2 C3 -31.57(16)
C6 C1 C3 C4 0.2(3)
Ru1 C1 C3 C4 -175.37(16)
C6 C1 C3 C2 179.08(19)
Ru1 C1 C3 C2 3.5(3)
P1 C2 C3 C4 -159.69(19)
P1 C2 C3 C1 21.5(3)
C5 N1 C4 C3 -0.1(3)
C1 C3 C4 N1 0.5(3)
C2 C3 C4 N1 -178.4(2)
C4 N1 C5 C6 -0.9(3)
N1 C5 C6 C1 1.6(3)
N1 C5 C6 C7 -178.9(2)
C3 C1 C6 C5 -1.2(3)
Ru1 C1 C6 C5 174.38(15)
C3 C1 C6 C7 179.31(19)
Ru1 C1 C6 C7 -5.1(3)
C5 C6 C7 P2 -147.19(17)
C1 C6 C7 P2 32.3(2)
C17 P2 C7 C6 -168.85(15)
C14 P2 C7 C6 78.43(17)
Ru1 P2 C7 C6 -39.61(15)
C2 P1 C8 C10 179.33(17)
C11 P1 C8 C10 70.9(2)
Ru1 P1 C8 C10 -68.94(19)
C2 P1 C8 C9 -54.13(18)
C11 P1 C8 C9 -162.59(16)
Ru1 P1 C8 C9 57.61(18)
C2 P1 C11 C13 176.00(18)
C8 P1 C11 C13 -75.84(19)
Ru1 P1 C11 C13 65.23(19)
C2 P1 C11 C12 -54.76(19)
C8 P1 C11 C12 53.4(2)
Ru1 P1 C11 C12 -165.53(14)
C7 P2 C14 C15 44.5(2)
C17 P2 C14 C15 -68.3(2)
Ru1 P2 C14 C15 153.30(16)
C7 P2 C14 C16 172.25(16)
C17 P2 C14 C16 59.46(19)
Ru1 P2 C14 C16 -78.96(17)
C7 P2 C17 C18A 99.9(16)
C14 P2 C17 C18A -148.0(16)
Ru1 P2 C17 C18A -14.6(17)
C7 P2 C17 C19 -34.3(2)
C14 P2 C17 C19 77.9(2)
Ru1 P2 C17 C19 -148.77(17)
C7 P2 C17 C18 82.3(11)
C14 P2 C17 C18 -165.6(11)
Ru1 P2 C17 C18 -32.2(11)
